data_1100283
loop_
_publ_author_name
'Harms, K.'
'Sheldrick, G. M.'
'Schul, W.'
'Tietze, L. F.'

_publ_section_title
;
 Structure of an indolochinolizine derivative
;
_journal_coden_ASTM ACSCEE
_journal_issue 11
_journal_name_full
;
 Acta Crystallographica, Section C: Crystal Structure Communications
;
_journal_page_first 1665
_journal_page_last 1667
_journal_paper_doi 10.1107/S0108270186091023
_journal_volume 42
_journal_year 1986
_chemical_formula_sum 'C23 H29 Cl N4 O3'
_space_group_IT_number 61
_symmetry_cell_setting orthorhombic
_symmetry_Int_Tables_number 61
_symmetry_space_group_name_Hall '-P 2ac 2ab'
_symmetry_space_group_name_H-M 'P b c a'
_cell_angle_alpha 90
_cell_angle_beta 90
_cell_angle_gamma 90
_cell_formula_units_Z 8
_cell_length_a 14.462(2)
_cell_length_b 17.405(1)
_cell_length_c 17.299(2)
_cod_original_formula_sum 'C23 H29 Cl1 N4 O3'
_cod_database_code 1100283

loop_
_symmetry_equiv_pos_site_id
_symmetry_equiv_pos_as_xyz
1 x,y,z
2 1/2-x,1/2+y,z
3 x,1/2-y,1/2+z
4 1/2-x,-y,1/2+z
5 -x,-y,-z
6 -1/2+x,-1/2-y,-z
7 -x,-1/2+y,-1/2-z
8 -1/2+x,y,-1/2-z

loop_
_atom_site_label
_atom_site_type_symbol
_atom_site_fract_x
_atom_site_fract_y
_atom_site_fract_z
Cl1 Cl 0.9505(1) 0.7714(1) 0.6763(1)
N1 N 0.4088(3) 0.3178(2) 0.5295(2)
C2 C 0.4058(3) 0.3085(3) 0.4499(2)
C3 C 0.4867(3) 0.2855(3) 0.4012(2)
N4 N 0.4615(3) 0.3047(3) 0.3191(2)
C5 C 0.3677(3) 0.2736(3) 0.2976(2)
C6 C 0.2917(3) 0.3149(3) 0.3417(2)
C7 C 0.3189(3) 0.3226(3) 0.4252(2)
C8 C 0.2641(3) 0.3426(3) 0.4900(2)
C9 C 0.1726(3) 0.3653(3) 0.5002(3)
C10 C 0.1410(3) 0.3814(3) 0.5730(3)
C11 C 0.1990(4) 0.3711(3) 0.6371(3)
C12 C 0.2890(4) 0.3499(3) 0.6298(3)
C13 C 0.3226(3) 0.3372(2) 0.5552(2)
C14 C 0.5798(3) 0.3217(2) 0.4218(3)
C15 C 0.5817(3) 0.4077(3) 0.4053(2)
C16 C 0.6703(3) 0.4465(3) 0.4371(2)
C17 C 0.7593(3) 0.4165(3) 0.4050(3)
C18 C 0.5254(4) 0.5272(4) 0.2212(3)
C19 C 0.5644(4) 0.5056(3) 0.2969(3)
C20 C 0.5638(3) 0.4206(3) 0.3185(2)
C21 C 0.4686(3) 0.3883(3) 0.3009(2)
C22 C 0.6628(3) 0.4519(3) 0.5245(2)
N23 N 0.7360(2) 0.4257(2) 0.5672(2)
C24 C 0.8204(3) 0.4016(3) 0.5379(3)
N25 N 0.8280(2) 0.3986(2) 0.4576(2)
O26 O 0.5950(2) 0.4773(2) 0.5552(2)
C27 C 0.7274(4) 0.4289(4) 0.6520(2)
O28 O 0.8827(2) 0.3832(2) 0.5786(2)
C29 C 0.9188(3) 0.3770(4) 0.4270(3)
O30 O 0.7735(2) 0.4089(2) 0.3366(2)
H1 H 0.4509(26) 0.3119(24) 0.5582(21)
H3 H 0.49700 0.23170 0.41010
H4 H 0.4945(27) 0.2803(21) 0.2877(21)
H51 H 0.35800 0.28070 0.24320
H52 H 0.36540 0.21980 0.30970
H61 H 0.23540 0.28590 0.33810
H62 H 0.28250 0.36500 0.31990
H9 H 0.13190 0.36960 0.45660
H10 H 0.07900 0.39970 0.58020
H11 H 0.17430 0.37940 0.68790
H12 H 0.32810 0.34380 0.67430
H141 H 0.62730 0.29730 0.39190
H142 H 0.59150 0.31370 0.47580
H15 H 0.53290 0.43310 0.43300
H16 H 0.67360 0.49820 0.41770
H181 H 0.53230 0.58130 0.21220
H182 H 0.46210 0.51270 0.21340
H183 H 0.56400 0.49930 0.18580
H191 H 0.62760 0.52250 0.29780
H192 H 0.52990 0.53250 0.33580
H20 H 0.61190 0.39580 0.28950
H211 H 0.45580 0.39560 0.24690
H212 H 0.42360 0.41560 0.33110
H271 H 0.67300 0.40050 0.66570
H272 H 0.72030 0.48150 0.66790
H273 H 0.78020 0.40700 0.67730
H291 H 0.91060 0.33500 0.39170
H292 H 0.96080 0.36210 0.46720
H293 H 0.94360 0.42040 0.39970

loop_
_atom_type_symbol
_atom_type_radius_bond
C 0.68
H 0.23
Cl 0.99
N 0.68
O 0.68
